data_7004059
loop_
_publ_author_name
'Hasan, Kamrul'
'Fowler, Candace'
'Kwong, Philip'
'Crane, Angela K.'
'Collins, Julie L.'
'Kozak, Christoper M.'

_publ_section_title
;
 Synthesis and structure of iron(iii) diamine-bis(phenolate) complexes
;
_journal_issue 22
_journal_name_full 'Dalton Transactions'
_journal_page_first 2991
_journal_page_last 2998
_journal_paper_doi 10.1039/B802274G
_journal_year 2008
_chemical_formula_sum 'C40 H68 Br Fe N2 O2'
_chemical_formula_weight 744.72
_chemical_name_systematic
;
?
;
_space_group_IT_number 15
_symmetry_cell_setting monoclinic
_symmetry_space_group_name_Hall '-C 2yc'
_symmetry_space_group_name_H-M 'C 1 2/c 1'
_atom_sites_solution_hydrogens geom
_atom_sites_solution_primary direct
_atom_sites_solution_secondary difmap
_audit_creation_method SHELXL-97
_cell_angle_alpha 90.00
_cell_angle_beta 101.330(8)
_cell_angle_gamma 90.00
_cell_formula_units_Z 8
_cell_length_a 32.711(14)
_cell_length_b 14.027(6)
_cell_length_c 18.074(8)
_cell_measurement_reflns_used 16633
_cell_measurement_temperature 113(2)
_cell_measurement_theta_max 31.0
_cell_measurement_theta_min 1.9
_cell_volume 8131(6)
_computing_cell_refinement 'CrystalClear (Rigaku/MSC Inc., 2005)'
_computing_data_collection 'CrystalClear (Rigaku/MSC Inc., 2005)'
_computing_data_reduction 'CrystalClear (Rigaku/MSC Inc., 2005)'
_computing_molecular_graphics 'CrystalStructure 3.7.0'
_computing_publication_material 'CrystalStructure 3.7.0'
_computing_structure_refinement 'SHELXL-97 (Sheldrick, 1997)'
_computing_structure_solution 'SHELXS-97 (Sheldrick, 1990)'
_diffrn_ambient_temperature 113(2)
_diffrn_detector_area_resol_mean 14.63
_diffrn_measured_fraction_theta_full 0.989
_diffrn_measured_fraction_theta_max 0.989
_diffrn_measurement_device_type 'Rigaku Saturn'
_diffrn_measurement_method \w
_diffrn_radiation_monochromator graphite
_diffrn_radiation_source 'fine-focus sealed tube'
_diffrn_radiation_type MoK\a
_diffrn_radiation_wavelength 0.71070
_diffrn_reflns_av_R_equivalents 0.0000
_diffrn_reflns_av_sigmaI/netI 0.0621
_diffrn_reflns_limit_h_max 40
_diffrn_reflns_limit_h_min -40
_diffrn_reflns_limit_k_max 17
_diffrn_reflns_limit_k_min 0
_diffrn_reflns_limit_l_max 22
_diffrn_reflns_limit_l_min 0
_diffrn_reflns_number 20292
_diffrn_reflns_theta_full 26.50
_diffrn_reflns_theta_max 26.50
_diffrn_reflns_theta_min 2.03
_exptl_absorpt_coefficient_mu 1.387
_exptl_absorpt_correction_T_max 0.9088
_exptl_absorpt_correction_T_min 0.4451
_exptl_absorpt_correction_type numerical
_exptl_crystal_colour Blue
_exptl_crystal_density_diffrn 1.217
_exptl_crystal_density_method 'not measured'
_exptl_crystal_description Platelet
_exptl_crystal_F_000 3192
_exptl_crystal_size_max 0.55
_exptl_crystal_size_mid 0.27
_exptl_crystal_size_min 0.08
_platon_squeeze_details
;
;
_refine_diff_density_max 1.311
_refine_diff_density_min -0.803
_refine_diff_density_rms 0.112
_refine_ls_extinction_method none
_refine_ls_goodness_of_fit_ref 1.043
_refine_ls_hydrogen_treatment constr
_refine_ls_matrix_type full
_refine_ls_number_parameters 362
_refine_ls_number_reflns 8344
_refine_ls_number_restraints 0
_refine_ls_restrained_S_all 1.043
_refine_ls_R_factor_all 0.1205
_refine_ls_R_factor_gt 0.0972
_refine_ls_shift/su_max 0.001
_refine_ls_shift/su_mean 0.000
_refine_ls_structure_factor_coef Fsqd
_refine_ls_weighting_details 'calc w=1/[\s^2^(Fo^2^)+(0.1846P)^2^+12.5072P] where P=(Fo^2^+2Fc^2^)/3'
_refine_ls_weighting_scheme calc
_refine_ls_wR_factor_gt 0.2732
_refine_ls_wR_factor_ref 0.3028
_reflns_number_gt 5778
_reflns_number_total 8344
_reflns_threshold_expression >2sigma(I)
_cod_data_source_file B802274G.txt
_cod_data_source_block shelxl4
_cod_depositor_comments
;
The following automatic conversions were performed:
'_exptl_absorpt_correction_type' value 'Numerical' changed to 'numerical'
according to '/home/saulius/struct/CIF-dictionaries/cif_core.dic'
dictionary named 'cif_core.dic' version 2.4.1 from 2010-06-29.

Automatic conversion script
Id: cif_fix_enum 1527 2010-12-29 10:47:43Z saulius 
;
_cod_original_cell_volume 8132(6)
_cod_database_code 7004059

loop_
_symmetry_equiv_pos_as_xyz
'x, y, z'
'-x, y, -z+1/2'
'x+1/2, y+1/2, z'
'-x+1/2, y+1/2, -z+1/2'
'-x, -y, -z'
'x, -y, z-1/2'
'-x+1/2, -y+1/2, -z'
'x+1/2, -y+1/2, z-1/2'

loop_
_atom_site_label
_atom_site_type_symbol
_atom_site_fract_x
_atom_site_fract_y
_atom_site_fract_z
_atom_site_U_iso_or_equiv
_atom_site_adp_type
_atom_site_occupancy
_atom_site_symmetry_multiplicity
_atom_site_calc_flag
_atom_site_refinement_flags
_atom_site_disorder_assembly
_atom_site_disorder_group
Br1 Br 0.20222(2) 0.53232(4) 0.21607(3) 0.0728(3) Uani 1 1 d . . .
Fe1 Fe 0.24380(2) 0.62626(5) 0.15084(4) 0.0502(3) Uani 1 1 d . . .
O1 O 0.29055(15) 0.5519(4) 0.1574(2) 0.0808(14) Uani 1 1 d . . .
O2 O 0.22714(11) 0.6106(2) 0.04844(18) 0.0497(8) Uani 1 1 d . . .
N1 N 0.28121(14) 0.7149(3) 0.2350(2) 0.0514(10) Uani 1 1 d . . .
N2 N 0.20492(16) 0.7610(3) 0.1408(2) 0.0589(12) Uani 1 1 d . . .
C1 C 0.3257(2) 0.5360(5) 0.2090(4) 0.0722(17) Uani 1 1 d . . .
C2 C 0.35586(19) 0.4721(4) 0.1918(3) 0.0590(14) Uani 1 1 d . . .
C3 C 0.39177(19) 0.4604(4) 0.2473(3) 0.0591(14) Uani 1 1 d . . .
H1 H 0.4117 0.4148 0.2384 0.071 Uiso 1 1 calc R . .
C4 C 0.4003(2) 0.5114(6) 0.3150(4) 0.0725(17) Uani 1 1 d . . .
C5 C 0.3700(2) 0.5705(5) 0.3290(3) 0.0720(17) Uani 1 1 d . . .
H2 H 0.3740 0.6032 0.3759 0.086 Uiso 1 1 calc R . .
C6 C 0.3328(2) 0.5849(5) 0.2763(4) 0.0721(17) Uani 1 1 d . . .
C7 C 0.34855(19) 0.4181(4) 0.1179(3) 0.0578(13) Uani 1 1 d . . .
C8 C 0.3451(2) 0.4877(4) 0.0517(3) 0.0685(16) Uani 1 1 d . . .
H3 H 0.3159 0.5067 0.0349 0.082 Uiso 1 1 calc R . .
H4 H 0.3551 0.4567 0.0100 0.082 Uiso 1 1 calc R . .
H5 H 0.3621 0.5443 0.0678 0.082 Uiso 1 1 calc R . .
C9 C 0.3082(2) 0.3590(4) 0.1097(3) 0.0625(14) Uani 1 1 d . . .
H6 H 0.3147 0.2956 0.1316 0.075 Uiso 1 1 calc R . .
H7 H 0.2955 0.3526 0.0561 0.075 Uiso 1 1 calc R . .
H8 H 0.2886 0.3912 0.1361 0.075 Uiso 1 1 calc R . .
C10 C 0.3847(2) 0.3495(4) 0.1134(4) 0.0651(15) Uani 1 1 d . . .
H9 H 0.4058 0.3827 0.0911 0.078 Uiso 1 1 calc R . .
H10 H 0.3741 0.2946 0.0820 0.078 Uiso 1 1 calc R . .
H11 H 0.3974 0.3277 0.1642 0.078 Uiso 1 1 calc R . .
C11 C 0.44017(19) 0.4938(6) 0.3718(4) 0.0709(16) Uani 1 1 d . . .
C12 C 0.4361(3) 0.4067(12) 0.4131(8) 0.198(9) Uani 1 1 d . . .
H12 H 0.4248 0.4217 0.4581 0.237 Uiso 1 1 calc R . .
H13 H 0.4636 0.3769 0.4283 0.237 Uiso 1 1 calc R . .
H14 H 0.4173 0.3628 0.3808 0.237 Uiso 1 1 calc R . .
C13 C 0.4460(4) 0.5702(11) 0.4328(7) 0.169(6) Uani 1 1 d . . .
H15 H 0.4617 0.6237 0.4176 0.203 Uiso 1 1 calc R . .
H16 H 0.4613 0.5433 0.4803 0.203 Uiso 1 1 calc R . .
H17 H 0.4186 0.5927 0.4398 0.203 Uiso 1 1 calc R . .
C14 C 0.4765(3) 0.4965(12) 0.3386(6) 0.161(6) Uani 1 1 d . . .
H18 H 0.4822 0.4324 0.3215 0.193 Uiso 1 1 calc R . .
H19 H 0.5004 0.5186 0.3762 0.193 Uiso 1 1 calc R . .
H20 H 0.4717 0.5402 0.2955 0.193 Uiso 1 1 calc R . .
C15 C 0.3008(2) 0.6521(5) 0.2971(3) 0.0722(17) Uani 1 1 d . . .
H21 H 0.2787 0.6140 0.3138 0.087 Uiso 1 1 calc R . .
H22 H 0.3143 0.6919 0.3402 0.087 Uiso 1 1 calc R . .
C16 C 0.3139(2) 0.7637(5) 0.2024(4) 0.0713(17) Uani 1 1 d . . .
H23 H 0.3390 0.7239 0.2098 0.086 Uiso 1 1 calc R . .
H24 H 0.3206 0.8252 0.2275 0.086 Uiso 1 1 calc R . .
H25 H 0.3037 0.7740 0.1483 0.086 Uiso 1 1 calc R . .
C17 C 0.2540(2) 0.7856(4) 0.2585(3) 0.0663(16) Uani 1 1 d . . .
H26 H 0.2709 0.8342 0.2905 0.080 Uiso 1 1 calc R . .
H27 H 0.2356 0.7545 0.2889 0.080 Uiso 1 1 calc R . .
C18 C 0.2282(2) 0.8321(4) 0.1919(4) 0.0748(18) Uani 1 1 d . . .
H28 H 0.2084 0.8768 0.2087 0.090 Uiso 1 1 calc R . .
H29 H 0.2463 0.8693 0.1648 0.090 Uiso 1 1 calc R . .
C19 C 0.1635(2) 0.7481(5) 0.1610(3) 0.0716(17) Uani 1 1 d . . .
H30 H 0.1430 0.7304 0.1159 0.086 Uiso 1 1 calc R . .
H31 H 0.1549 0.8079 0.1816 0.086 Uiso 1 1 calc R . .
H32 H 0.1651 0.6977 0.1990 0.086 Uiso 1 1 calc R . .
C20 C 0.19925(19) 0.7933(4) 0.0605(3) 0.0569(13) Uani 1 1 d . . .
H33 H 0.1848 0.8557 0.0552 0.068 Uiso 1 1 calc R . .
H34 H 0.2270 0.8021 0.0472 0.068 Uiso 1 1 calc R . .
C21 C 0.17477(17) 0.7242(4) 0.0074(3) 0.0515(12) Uani 1 1 d . . .
C22 C 0.19015(16) 0.6322(3) 0.0035(3) 0.0448(10) Uani 1 1 d . . .
C23 C 0.16820(17) 0.5665(4) -0.0456(3) 0.0493(11) Uani 1 1 d . . .
C24 C 0.13006(18) 0.5942(4) -0.0902(3) 0.0571(13) Uani 1 1 d . . .
H35 H 0.1146 0.5491 -0.1237 0.069 Uiso 1 1 calc R . .
C25 C 0.11420(18) 0.6858(4) -0.0870(3) 0.0565(13) Uani 1 1 d . . .
C26 C 0.13637(18) 0.7483(4) -0.0381(3) 0.0560(13) Uani 1 1 d . . .
H36 H 0.1256 0.8107 -0.0345 0.067 Uiso 1 1 calc R . .
C27 C 0.1838(2) 0.4642(4) -0.0485(3) 0.0580(14) Uani 1 1 d . . .
C28 C 0.2277(2) 0.4621(4) -0.0673(3) 0.0683(16) Uani 1 1 d . . .
H37 H 0.2253 0.4588 -0.1221 0.082 Uiso 1 1 calc R . .
H38 H 0.2428 0.4061 -0.0437 0.082 Uiso 1 1 calc R . .
H39 H 0.2428 0.5201 -0.0480 0.082 Uiso 1 1 calc R . .
C29 C 0.1848(2) 0.4127(4) 0.0265(3) 0.0695(17) Uani 1 1 d . . .
H40 H 0.2120 0.4224 0.0596 0.083 Uiso 1 1 calc R . .
H41 H 0.1801 0.3444 0.0171 0.083 Uiso 1 1 calc R . .
H42 H 0.1629 0.4385 0.0508 0.083 Uiso 1 1 calc R . .
C30 C 0.1552(2) 0.4058(5) -0.1111(4) 0.0757(18) Uani 1 1 d . . .
H43 H 0.1331 0.3752 -0.0900 0.091 Uiso 1 1 calc R . .
H44 H 0.1718 0.3569 -0.1304 0.091 Uiso 1 1 calc R . .
H45 H 0.1427 0.4484 -0.1523 0.091 Uiso 1 1 calc R . .
C31 C 0.07147(19) 0.7120(5) -0.1356(4) 0.0690(16) Uani 1 1 d . . .
C32 C 0.0668(4) 0.8175(9) -0.1447(9) 0.195(8) Uani 1 1 d . . .
H46 H 0.0542 0.8434 -0.1041 0.234 Uiso 1 1 calc R . .
H47 H 0.0488 0.8319 -0.1936 0.234 Uiso 1 1 calc R . .
H48 H 0.0942 0.8465 -0.1426 0.234 Uiso 1 1 calc R . .
C33 C 0.0393(3) 0.6746(16) -0.1032(9) 0.294(15) Uani 1 1 d . . .
H49 H 0.0322 0.6105 -0.1232 0.353 Uiso 1 1 calc R . .
H50 H 0.0148 0.7159 -0.1155 0.353 Uiso 1 1 calc R . .
H51 H 0.0486 0.6713 -0.0483 0.353 Uiso 1 1 calc R . .
C34 C 0.0710(4) 0.6823(15) -0.2150(6) 0.230(10) Uani 1 1 d . . .
H52 H 0.0811 0.7349 -0.2423 0.276 Uiso 1 1 calc R . .
H53 H 0.0424 0.6660 -0.2398 0.276 Uiso 1 1 calc R . .
H54 H 0.0891 0.6266 -0.2152 0.276 Uiso 1 1 calc R . .

loop_
_atom_site_aniso_label
_atom_site_aniso_U_11
_atom_site_aniso_U_22
_atom_site_aniso_U_33
_atom_site_aniso_U_23
_atom_site_aniso_U_13
_atom_site_aniso_U_12
Br1 0.1207(6) 0.0582(4) 0.0387(3) 0.0080(2) 0.0138(3) -0.0122(3)
Fe1 0.0740(5) 0.0443(4) 0.0308(4) -0.0015(3) 0.0067(3) 0.0060(3)
O1 0.086(3) 0.097(3) 0.048(2) -0.025(2) -0.012(2) 0.027(3)
O2 0.068(2) 0.0484(19) 0.0331(17) 0.0005(13) 0.0109(15) 0.0054(16)
N1 0.063(3) 0.045(2) 0.045(2) -0.0040(18) 0.0088(19) -0.0023(19)
N2 0.092(3) 0.038(2) 0.039(2) -0.0041(17) -0.004(2) 0.008(2)
C1 0.089(4) 0.075(4) 0.049(3) -0.013(3) 0.006(3) 0.004(3)
C2 0.074(4) 0.062(3) 0.043(3) 0.003(2) 0.013(2) 0.013(3)
C3 0.066(3) 0.063(3) 0.049(3) 0.008(2) 0.015(2) 0.005(3)
C4 0.075(4) 0.089(5) 0.047(3) 0.000(3) -0.002(3) 0.000(3)
C5 0.091(4) 0.084(4) 0.037(3) -0.005(3) 0.003(3) 0.009(4)
C6 0.081(4) 0.084(5) 0.051(3) 0.000(3) 0.011(3) 0.003(3)
C7 0.081(4) 0.052(3) 0.042(3) 0.002(2) 0.015(2) 0.008(3)
C8 0.100(5) 0.057(3) 0.050(3) 0.005(3) 0.017(3) -0.001(3)
C9 0.081(4) 0.055(3) 0.052(3) 0.008(3) 0.014(3) 0.006(3)
C10 0.077(4) 0.059(3) 0.062(4) 0.002(3) 0.021(3) 0.010(3)
C11 0.059(3) 0.096(5) 0.056(3) 0.003(3) 0.010(3) 0.004(3)
C12 0.107(7) 0.285(18) 0.166(12) 0.159(13) -0.059(8) -0.052(10)
C13 0.125(8) 0.216(14) 0.134(10) -0.071(10) -0.053(8) 0.071(9)
C14 0.073(5) 0.337(17) 0.074(6) 0.056(9) 0.018(4) 0.004(8)
C15 0.092(5) 0.076(4) 0.043(3) -0.004(3) -0.001(3) -0.002(3)
C16 0.082(4) 0.075(4) 0.063(4) -0.012(3) 0.028(3) -0.007(3)
C17 0.088(4) 0.065(4) 0.043(3) -0.014(3) 0.006(3) 0.008(3)
C18 0.101(5) 0.052(3) 0.062(4) -0.008(3) -0.008(3) 0.017(3)
C19 0.091(4) 0.083(4) 0.043(3) 0.001(3) 0.019(3) 0.021(3)
C20 0.083(4) 0.039(3) 0.045(3) 0.010(2) 0.006(3) 0.003(2)
C21 0.070(3) 0.044(3) 0.042(3) 0.006(2) 0.014(2) -0.002(2)
C22 0.057(3) 0.048(3) 0.029(2) 0.0074(18) 0.0068(19) -0.002(2)
C23 0.066(3) 0.045(3) 0.037(2) 0.005(2) 0.010(2) -0.003(2)
C24 0.075(3) 0.058(3) 0.037(3) -0.001(2) 0.009(2) -0.011(3)
C25 0.071(3) 0.063(3) 0.033(2) 0.001(2) 0.004(2) 0.003(3)
C26 0.078(4) 0.053(3) 0.036(2) 0.005(2) 0.007(2) 0.006(3)
C27 0.081(4) 0.057(3) 0.036(3) -0.001(2) 0.011(2) 0.003(3)
C28 0.094(5) 0.065(4) 0.047(3) -0.004(3) 0.016(3) 0.008(3)
C29 0.116(5) 0.046(3) 0.047(3) 0.002(2) 0.016(3) -0.009(3)
C30 0.110(5) 0.049(3) 0.064(4) -0.006(3) 0.008(4) 0.002(3)
C31 0.059(3) 0.086(4) 0.056(3) 0.000(3) -0.001(3) 0.005(3)
C32 0.137(9) 0.141(10) 0.257(18) 0.073(11) -0.087(11) 0.024(8)
C33 0.043(4) 0.57(3) 0.260(18) 0.30(2) -0.003(7) -0.009(10)
C34 0.161(11) 0.40(3) 0.087(7) -0.072(11) -0.071(8) 0.140(14)

loop_
_atom_type_symbol
_atom_type_description
_atom_type_scat_dispersion_real
_atom_type_scat_dispersion_imag
_atom_type_scat_source
C C 0.0033 0.0016 'International Tables Vol C Tables 4.2.6.8 and 6.1.1.4'
H H 0.0000 0.0000 'International Tables Vol C Tables 4.2.6.8 and 6.1.1.4'
Br Br -0.2901 2.4595 'International Tables Vol C Tables 4.2.6.8 and 6.1.1.4'
Fe Fe 0.3463 0.8444 'International Tables Vol C Tables 4.2.6.8 and 6.1.1.4'
N N 0.0061 0.0033 'International Tables Vol C Tables 4.2.6.8 and 6.1.1.4'
O O 0.0106 0.0060 'International Tables Vol C Tables 4.2.6.8 and 6.1.1.4'

loop_
_geom_angle_atom_site_label_1
_geom_angle_atom_site_label_2
_geom_angle_atom_site_label_3
_geom_angle
_geom_angle_site_symmetry_1
_geom_angle_site_symmetry_3
_geom_angle_publ_flag
O1 Fe1 O2 94.37(17) . . ?
O1 Fe1 N1 86.07(18) . . ?
O2 Fe1 N1 142.81(17) . . ?
O1 Fe1 N2 157.9(2) . . ?
O2 Fe1 N2 88.16(15) . . ?
N1 Fe1 N2 78.87(17) . . ?
O1 Fe1 Br1 101.79(19) . . ?
O2 Fe1 Br1 110.46(12) . . ?
N1 Fe1 Br1 105.78(13) . . ?
N2 Fe1 Br1 97.80(14) . . ?
C1 O1 Fe1 136.5(4) . . ?
C22 O2 Fe1 129.2(3) . . ?
C17 N1 C15 112.7(5) . . ?
C17 N1 C16 109.5(5) . . ?
C15 N1 C16 109.9(5) . . ?
C17 N1 Fe1 107.8(3) . . ?
C15 N1 Fe1 107.1(4) . . ?
C16 N1 Fe1 109.8(3) . . ?
C18 N2 C19 108.2(5) . . ?
C18 N2 C20 110.8(5) . . ?
C19 N2 C20 109.3(5) . . ?
C18 N2 Fe1 107.7(3) . . ?
C19 N2 Fe1 113.9(4) . . ?
C20 N2 Fe1 106.9(3) . . ?
O1 C1 C6 120.0(6) . . ?
O1 C1 C2 119.4(5) . . ?
C6 C1 C2 120.5(6) . . ?
C3 C2 C1 116.2(5) . . ?
C3 C2 C7 122.7(5) . . ?
C1 C2 C7 121.1(5) . . ?
C2 C3 C4 124.3(6) . . ?
C5 C4 C3 116.7(6) . . ?
C5 C4 C11 122.6(6) . . ?
C3 C4 C11 120.5(6) . . ?
C4 C5 C6 122.0(6) . . ?
C1 C6 C5 120.0(7) . . ?
C1 C6 C15 121.7(6) . . ?
C5 C6 C15 118.2(6) . . ?
C2 C7 C8 110.3(5) . . ?
C2 C7 C10 111.7(5) . . ?
C8 C7 C10 107.2(5) . . ?
C2 C7 C9 109.7(5) . . ?
C8 C7 C9 109.7(5) . . ?
C10 C7 C9 108.2(5) . . ?
C14 C11 C12 113.8(10) . . ?
C14 C11 C4 112.7(6) . . ?
C12 C11 C4 109.5(6) . . ?
C14 C11 C13 106.8(10) . . ?
C12 C11 C13 103.3(10) . . ?
C4 C11 C13 110.2(7) . . ?
N1 C15 C6 113.7(5) . . ?
N1 C17 C18 110.4(5) . . ?
N2 C18 C17 110.8(5) . . ?
C21 C20 N2 112.2(4) . . ?
C22 C21 C26 119.1(5) . . ?
C22 C21 C20 119.0(5) . . ?
C26 C21 C20 122.0(5) . . ?
O2 C22 C23 121.9(4) . . ?
O2 C22 C21 117.8(4) . . ?
C23 C22 C21 120.3(5) . . ?
C22 C23 C24 118.5(5) . . ?
C22 C23 C27 121.0(5) . . ?
C24 C23 C27 120.4(5) . . ?
C25 C24 C23 121.9(5) . . ?
C26 C25 C24 118.1(5) . . ?
C26 C25 C31 121.9(5) . . ?
C24 C25 C31 120.0(5) . . ?
C25 C26 C21 122.1(5) . . ?
C23 C27 C29 111.2(5) . . ?
C23 C27 C28 111.0(5) . . ?
C29 C27 C28 109.2(5) . . ?
C23 C27 C30 111.3(5) . . ?
C29 C27 C30 107.5(5) . . ?
C28 C27 C30 106.5(5) . . ?
C33 C31 C34 115.5(13) . . ?
C33 C31 C32 110.3(12) . . ?
C34 C31 C32 100.9(11) . . ?
C33 C31 C25 110.0(6) . . ?
C34 C31 C25 108.6(6) . . ?
C32 C31 C25 111.1(6) . . ?

loop_
_geom_bond_atom_site_label_1
_geom_bond_atom_site_label_2
_geom_bond_distance
_geom_bond_site_symmetry_2
_geom_bond_publ_flag
Br1 Fe1 2.3679(12) . ?
Fe1 O1 1.835(4) . ?
Fe1 O2 1.837(3) . ?
Fe1 N1 2.151(4) . ?
Fe1 N2 2.265(4) . ?
O1 C1 1.350(8) . ?
O2 C22 1.352(6) . ?
N1 C17 1.452(7) . ?
N1 C15 1.471(8) . ?
N1 C16 1.486(8) . ?
N2 C18 1.468(7) . ?
N2 C19 1.483(8) . ?
N2 C20 1.496(6) . ?
C1 C6 1.376(9) . ?
C1 C2 1.411(9) . ?
C2 C3 1.396(8) . ?
C2 C7 1.513(8) . ?
C3 C4 1.398(9) . ?
C4 C5 1.353(10) . ?
C4 C11 1.513(9) . ?
C5 C6 1.404(9) . ?
C6 C15 1.512(10) . ?
C7 C8 1.531(8) . ?
C7 C10 1.540(8) . ?
C7 C9 1.542(9) . ?
C11 C14 1.433(11) . ?
C11 C12 1.451(13) . ?
C11 C13 1.522(13) . ?
C17 C18 1.479(8) . ?
C20 C21 1.483(7) . ?
C21 C22 1.392(7) . ?
C21 C26 1.401(8) . ?
C22 C23 1.379(7) . ?
C23 C24 1.401(8) . ?
C23 C27 1.527(7) . ?
C24 C25 1.392(8) . ?
C25 C26 1.350(8) . ?
C25 C31 1.542(8) . ?
C27 C29 1.531(7) . ?
C27 C28 1.538(9) . ?
C27 C30 1.552(8) . ?
C31 C33 1.401(12) . ?
C31 C34 1.491(13) . ?
C31 C32 1.494(13) . ?

loop_
_platon_squeeze_void_nr
_platon_squeeze_void_average_x
_platon_squeeze_void_average_y
_platon_squeeze_void_average_z
_platon_squeeze_void_volume
_platon_squeeze_void_count_electrons
_platon_squeeze_void_content
1 0.500 0.000 0.407 973 71 ' '
2 0.000 0.500 0.760 973 71 ' '
